data_7233624
loop_
_publ_author_name
'Szynkiewicz, Natalia'
'Ordyszewska, Anna'
'Chojnacki, Jaros\/law'
'Grubba, Rafa\/l'

_publ_section_title
;
 Diaminophosphinoboranes: effective reagents for phosphinoboration of CO2
;
_journal_issue 48
_journal_name_full 'RSC Advances'
_journal_page_first 27749
_journal_paper_doi 10.1039/C9RA06638A
_journal_volume 9
_journal_year 2019
_chemical_formula_moiety 'C21 H46 B N2 O2 P'
_chemical_formula_sum 'C21 H46 B N2 O2 P'
_chemical_formula_weight 400.38
_space_group_crystal_system triclinic
_space_group_IT_number 2
_space_group_name_Hall '-P 1'
_space_group_name_H-M_alt 'P -1'
_symmetry_space_group_name_Hall '-P 1'
_symmetry_space_group_name_H-M 'P -1'
_atom_sites_solution_hydrogens geom
_audit_creation_date 2019-03-29
_audit_creation_method
;
Olex2 1.2
(compiled 2018.05.29 svn.r3508 for OlexSys, GUI svn.r5506)
;
_audit_update_record
;
2019-03-29 deposited with the CCDC.    2019-08-28 downloaded from the CCDC.
;
_cell_angle_alpha 99.245(3)
_cell_angle_beta 93.689(3)
_cell_angle_gamma 113.906(3)
_cell_formula_units_Z 2
_cell_length_a 8.0693(3)
_cell_length_b 9.6703(3)
_cell_length_c 18.1095(6)
_cell_measurement_reflns_used 26358
_cell_measurement_temperature 120(2)
_cell_measurement_theta_max 29.64
_cell_measurement_theta_min 2.99
_cell_volume 1261.93(8)
_computing_cell_refinement 'X-Area Recipe 1.33.0.0 (STOE, 2015)'
_computing_data_collection 'X-Area WinXpose 2.0.22.0 (STOE, 2016)'
_computing_data_reduction 'X-Area Integrate 1.72.0.0 (STOE, 2018) X-Area X-Red32 1.63.4.0 (STOE, 2017)'
_computing_molecular_graphics 'Olex2 (Dolomanov et al., 2009)'
_computing_publication_material 'Olex2 (Dolomanov et al., 2009)'
_computing_structure_refinement 'ShelXL (Sheldrick, 2015)'
_computing_structure_solution 'ShelXT (Sheldrick, 2015)'
_diffrn_ambient_temperature 120
_diffrn_detector_area_resol_mean 6.67
_diffrn_measured_fraction_theta_full 0.998
_diffrn_measured_fraction_theta_max 0.990
_diffrn_measurement_device_type 'STOE IPDS 2T'
_diffrn_measurement_method 'rotation method, \w scans'
_diffrn_radiation_type MoK\a
_diffrn_radiation_wavelength 0.71073
_diffrn_reflns_av_R_equivalents 0.0321
_diffrn_reflns_av_unetI/netI 0.0307
_diffrn_reflns_Laue_measured_fraction_full 0.998
_diffrn_reflns_Laue_measured_fraction_max 0.990
_diffrn_reflns_limit_h_max 11
_diffrn_reflns_limit_h_min -11
_diffrn_reflns_limit_k_max 13
_diffrn_reflns_limit_k_min -13
_diffrn_reflns_limit_l_max 24
_diffrn_reflns_limit_l_min -24
_diffrn_reflns_number 17431
_diffrn_reflns_point_group_measured_fraction_full 0.998
_diffrn_reflns_point_group_measured_fraction_max 0.990
_diffrn_reflns_theta_full 25.242
_diffrn_reflns_theta_max 29.207
_diffrn_reflns_theta_min 2.987
_diffrn_source 'GeniX Mo, 0.05 x 0.05 mm2 microfocus'
_exptl_absorpt_coefficient_mu 0.125
_exptl_absorpt_correction_type none
_exptl_crystal_colour colourless
_exptl_crystal_colour_primary colourless
_exptl_crystal_density_diffrn 1.054
_exptl_crystal_density_method 'not measured'
_exptl_crystal_description plate
_exptl_crystal_F_000 444
_exptl_crystal_size_max 0.32
_exptl_crystal_size_mid 0.27
_exptl_crystal_size_min 0.06
_refine_diff_density_max 0.525
_refine_diff_density_min -0.416
_refine_diff_density_rms 0.050
_refine_ls_extinction_method none
_refine_ls_goodness_of_fit_ref 1.031
_refine_ls_hydrogen_treatment constr
_refine_ls_matrix_type full
_refine_ls_number_parameters 258
_refine_ls_number_reflns 6781
_refine_ls_number_restraints 0
_refine_ls_restrained_S_all 1.031
_refine_ls_R_factor_all 0.0508
_refine_ls_R_factor_gt 0.0423
_refine_ls_shift/su_max 0.001
_refine_ls_shift/su_mean 0.000
_refine_ls_structure_factor_coef Fsqd
_refine_ls_weighting_details 'w=1/[\s^2^(Fo^2^)+(0.0610P)^2^+0.3945P] where P=(Fo^2^+2Fc^2^)/3'
_refine_ls_weighting_scheme calc
_refine_ls_wR_factor_gt 0.1102
_refine_ls_wR_factor_ref 0.1159
_reflns_Friedel_coverage 0.000
_reflns_number_gt 5753
_reflns_number_total 6782
_reflns_threshold_expression 'I > 2\s(I)'
_cod_data_source_file c9ra06638a2.cif
_cod_data_source_block 1a
_cod_database_code 7233624
_shelx_shelxl_version_number 2018/3
_shelx_space_group_comment
;
The symmetry employed for this shelxl refinement is uniquely defined
by the following loop, which should always be used as a source of
symmetry information in preference to the above space-group names.
They are only intended as comments.
;
_shelx_estimated_absorpt_t_max 0.993
_shelx_estimated_absorpt_t_min 0.961
_olex2_refinement_description
;
1. Fixed Uiso
 At 1.2 times of:
  All C(H) groups
 At 1.5 times of:
  All C(H,H,H) groups
2.a Ternary CH refined with riding coordinates:
 C2(H2), C5(H5), C8(H8), C11(H11)
2.b Idealised Me refined as rotating group:
 C4(H4A,H4B,H4C), C3(H3A,H3B,H3C), C7(H7A,H7B,H7C), C6(H6A,H6B,H6C), C10(H10A,
 H10B,H10C), C9(H9A,H9B,H9C), C12(H12A,H12B,H12C), C13(H13A,H13B,H13C),
 C21(H21A,H21B,H21C), C20(H20A,H20B,H20C), C19(H19A,H19B,H19C), C17(H17A,H17B,
 H17C), C16(H16A,H16B,H16C), C15(H15A,H15B,H15C)
;
_olex2_submission_special_instructions 'No special instructions were received'

loop_
_space_group_symop_operation_xyz
'x, y, z'
'-x, -y, -z'

loop_
_atom_site_label
_atom_site_type_symbol
_atom_site_fract_x
_atom_site_fract_y
_atom_site_fract_z
_atom_site_U_iso_or_equiv
_atom_site_adp_type
_atom_site_occupancy
_atom_site_site_symmetry_order
_atom_site_calc_flag
_atom_site_refinement_flags_posn
P1 P 0.76340(4) 0.85134(3) 0.18470(2) 0.01902(8) Uani 1 1 d .
O1 O 0.54793(11) 0.62476(9) 0.25668(4) 0.02037(16) Uani 1 1 d .
O2 O 0.42558(12) 0.77857(11) 0.22243(5) 0.02542(18) Uani 1 1 d .
N1 N 0.27766(14) 0.41963(11) 0.28586(5) 0.0214(2) Uani 1 1 d .
N2 N 0.43318(13) 0.67615(11) 0.37760(5) 0.01940(19) Uani 1 1 d .
C2 C 0.23761(18) 0.31947(13) 0.20967(7) 0.0253(2) Uani 1 1 d .
H2 H 0.128838 0.221718 0.210766 0.030 Uiso 1 1 calc R
C4 C 0.3927(2) 0.27328(16) 0.19151(9) 0.0359(3) Uani 1 1 d .
H4A H 0.503153 0.365817 0.190020 0.054 Uiso 1 1 calc GR
H4B H 0.356730 0.202169 0.142261 0.054 Uiso 1 1 calc GR
H4C H 0.417650 0.222200 0.230610 0.054 Uiso 1 1 calc GR
C3 C 0.1824(2) 0.38840(16) 0.14772(7) 0.0354(3) Uani 1 1 d .
H3A H 0.081013 0.414302 0.160890 0.053 Uiso 1 1 calc GR
H3B H 0.143407 0.313073 0.099725 0.053 Uiso 1 1 calc GR
H3C H 0.287103 0.482177 0.142656 0.053 Uiso 1 1 calc GR
C5 C 0.17220(18) 0.34114(13) 0.34239(7) 0.0262(3) Uani 1 1 d .
H5 H 0.216440 0.417059 0.391717 0.031 Uiso 1 1 calc R
C7 C 0.2079(2) 0.20176(15) 0.35380(8) 0.0357(3) Uani 1 1 d .
H7A H 0.161442 0.122381 0.307175 0.054 Uiso 1 1 calc GR
H7B H 0.145370 0.159506 0.395089 0.054 Uiso 1 1 calc GR
H7C H 0.339936 0.234068 0.366456 0.054 Uiso 1 1 calc GR
C6 C -0.03323(19) 0.29590(16) 0.32429(8) 0.0341(3) Uani 1 1 d .
H6A H -0.052300 0.385622 0.314618 0.051 Uiso 1 1 calc GR
H6B H -0.093947 0.260784 0.367269 0.051 Uiso 1 1 calc GR
H6C H -0.084957 0.212318 0.279376 0.051 Uiso 1 1 calc GR
C8 C 0.27827(16) 0.70723(13) 0.40122(6) 0.0214(2) Uani 1 1 d .
H8 H 0.167168 0.633479 0.364910 0.026 Uiso 1 1 calc R
C10 C 0.30123(19) 0.87034(14) 0.39589(7) 0.0277(3) Uani 1 1 d .
H10A H 0.402362 0.946348 0.433982 0.042 Uiso 1 1 calc GR
H10B H 0.187848 0.880540 0.404885 0.042 Uiso 1 1 calc GR
H10C H 0.328167 0.888526 0.345406 0.042 Uiso 1 1 calc GR
C9 C 0.23711(18) 0.67952(15) 0.48051(7) 0.0280(3) Uani 1 1 d .
H9A H 0.225674 0.576236 0.484520 0.042 Uiso 1 1 calc GR
H9B H 0.122240 0.687225 0.489187 0.042 Uiso 1 1 calc GR
H9C H 0.337150 0.757417 0.518446 0.042 Uiso 1 1 calc GR
C11 C 0.61292(16) 0.76749(14) 0.42454(6) 0.0243(2) Uani 1 1 d .
H11 H 0.588353 0.804733 0.475651 0.029 Uiso 1 1 calc R
C12 C 0.74083(19) 0.91141(16) 0.39773(8) 0.0332(3) Uani 1 1 d .
H12A H 0.790977 0.879801 0.353555 0.050 Uiso 1 1 calc GR
H12B H 0.841278 0.977199 0.438475 0.050 Uiso 1 1 calc GR
H12C H 0.671931 0.969141 0.384034 0.050 Uiso 1 1 calc GR
C13 C 0.7093(2) 0.66392(19) 0.43527(8) 0.0357(3) Uani 1 1 d .
H13A H 0.632448 0.579870 0.458650 0.054 Uiso 1 1 calc GR
H13B H 0.826833 0.724836 0.468022 0.054 Uiso 1 1 calc GR
H13C H 0.730789 0.620413 0.386023 0.054 Uiso 1 1 calc GR
C1 C 0.55111(15) 0.73968(13) 0.22287(6) 0.0199(2) Uani 1 1 d .
C18 C 0.88314(16) 0.72154(14) 0.15959(7) 0.0232(2) Uani 1 1 d .
C21 C 0.7811(2) 0.57910(16) 0.09635(8) 0.0318(3) Uani 1 1 d .
H21A H 0.659448 0.518347 0.108619 0.048 Uiso 1 1 calc GR
H21B H 0.850258 0.515775 0.091249 0.048 Uiso 1 1 calc GR
H21C H 0.768133 0.611895 0.048667 0.048 Uiso 1 1 calc GR
C20 C 1.06929(18) 0.82378(18) 0.13845(9) 0.0352(3) Uani 1 1 d .
H20A H 1.049776 0.853060 0.090384 0.053 Uiso 1 1 calc GR
H20B H 1.145225 0.766245 0.133389 0.053 Uiso 1 1 calc GR
H20C H 1.131319 0.917096 0.178141 0.053 Uiso 1 1 calc GR
C19 C 0.92622(18) 0.67170(16) 0.23223(7) 0.0296(3) Uani 1 1 d .
H19A H 0.974257 0.761234 0.274399 0.044 Uiso 1 1 calc GR
H19B H 1.017796 0.630078 0.225296 0.044 Uiso 1 1 calc GR
H19C H 0.814072 0.592015 0.243283 0.044 Uiso 1 1 calc GR
C14 C 0.65714(16) 0.88577(13) 0.09711(6) 0.0214(2) Uani 1 1 d .
C17 C 0.60287(19) 1.01843(15) 0.12501(8) 0.0295(3) Uani 1 1 d .
H17A H 0.514053 0.987179 0.160362 0.044 Uiso 1 1 calc GR
H17B H 0.547921 1.042427 0.081782 0.044 Uiso 1 1 calc GR
H17C H 0.712059 1.110169 0.150663 0.044 Uiso 1 1 calc GR
C16 C 0.48969(17) 0.74702(15) 0.05106(7) 0.0272(2) Uani 1 1 d .
H16A H 0.524122 0.662403 0.033389 0.041 Uiso 1 1 calc GR
H16B H 0.444880 0.777058 0.007468 0.041 Uiso 1 1 calc GR
H16C H 0.392947 0.712832 0.082872 0.041 Uiso 1 1 calc GR
C15 C 0.80339(18) 0.94373(16) 0.04528(7) 0.0292(3) Uani 1 1 d .
H15A H 0.915516 1.025924 0.075272 0.044 Uiso 1 1 calc GR
H15B H 0.758018 0.984218 0.006185 0.044 Uiso 1 1 calc GR
H15C H 0.829874 0.858012 0.021351 0.044 Uiso 1 1 calc GR
B1 B 0.41182(17) 0.57302(14) 0.30731(7) 0.0197(2) Uani 1 1 d .

loop_
_atom_site_aniso_label
_atom_site_aniso_U_11
_atom_site_aniso_U_22
_atom_site_aniso_U_33
_atom_site_aniso_U_23
_atom_site_aniso_U_13
_atom_site_aniso_U_12
P1 0.01754(14) 0.01999(14) 0.01750(13) 0.00218(10) 0.00299(10) 0.00643(11)
O1 0.0223(4) 0.0193(4) 0.0203(4) 0.0052(3) 0.0063(3) 0.0087(3)
O2 0.0230(4) 0.0336(5) 0.0255(4) 0.0109(3) 0.0083(3) 0.0153(4)
N1 0.0268(5) 0.0172(4) 0.0172(4) 0.0020(3) 0.0058(4) 0.0064(4)
N2 0.0185(4) 0.0193(4) 0.0184(4) 0.0015(3) 0.0027(3) 0.0069(3)
C2 0.0326(6) 0.0181(5) 0.0200(5) -0.0002(4) 0.0057(4) 0.0069(5)
C4 0.0436(8) 0.0253(6) 0.0376(7) -0.0004(5) 0.0151(6) 0.0144(6)
C3 0.0506(8) 0.0259(6) 0.0211(6) -0.0002(5) -0.0014(5) 0.0103(6)
C5 0.0331(6) 0.0187(5) 0.0204(5) 0.0031(4) 0.0079(5) 0.0044(5)
C7 0.0491(8) 0.0237(6) 0.0291(6) 0.0084(5) 0.0060(6) 0.0090(6)
C6 0.0324(7) 0.0269(6) 0.0335(7) 0.0020(5) 0.0129(5) 0.0032(5)
C8 0.0217(5) 0.0206(5) 0.0208(5) 0.0013(4) 0.0031(4) 0.0088(4)
C10 0.0333(6) 0.0245(6) 0.0267(6) 0.0017(5) 0.0031(5) 0.0150(5)
C9 0.0293(6) 0.0302(6) 0.0253(6) 0.0047(5) 0.0105(5) 0.0128(5)
C11 0.0218(5) 0.0286(6) 0.0180(5) 0.0002(4) 0.0013(4) 0.0079(5)
C12 0.0263(6) 0.0305(6) 0.0290(6) -0.0009(5) 0.0043(5) 0.0008(5)
C13 0.0324(7) 0.0502(8) 0.0289(6) 0.0069(6) 0.0001(5) 0.0228(6)
C1 0.0206(5) 0.0211(5) 0.0166(5) 0.0031(4) 0.0032(4) 0.0077(4)
C18 0.0197(5) 0.0271(6) 0.0229(5) 0.0025(4) 0.0042(4) 0.0109(4)
C21 0.0361(7) 0.0313(6) 0.0290(6) -0.0020(5) 0.0026(5) 0.0185(6)
C20 0.0229(6) 0.0454(8) 0.0402(7) 0.0110(6) 0.0115(5) 0.0154(6)
C19 0.0277(6) 0.0393(7) 0.0290(6) 0.0086(5) 0.0038(5) 0.0208(5)
C14 0.0209(5) 0.0239(5) 0.0192(5) 0.0055(4) 0.0043(4) 0.0084(4)
C17 0.0354(7) 0.0295(6) 0.0294(6) 0.0102(5) 0.0071(5) 0.0176(5)
C16 0.0234(6) 0.0321(6) 0.0224(5) 0.0047(5) -0.0004(4) 0.0089(5)
C15 0.0281(6) 0.0356(7) 0.0238(6) 0.0115(5) 0.0088(5) 0.0107(5)
B1 0.0210(6) 0.0198(5) 0.0188(5) 0.0047(4) 0.0039(4) 0.0086(5)

loop_
_atom_type_symbol
_atom_type_description
_atom_type_scat_dispersion_real
_atom_type_scat_dispersion_imag
_atom_type_scat_source
C C 0.0033 0.0016 'International Tables Vol C Tables 4.2.6.8 and 6.1.1.4'
H H 0.0000 0.0000 'International Tables Vol C Tables 4.2.6.8 and 6.1.1.4'
B B 0.0013 0.0007 'International Tables Vol C Tables 4.2.6.8 and 6.1.1.4'
N N 0.0061 0.0033 'International Tables Vol C Tables 4.2.6.8 and 6.1.1.4'
O O 0.0106 0.0060 'International Tables Vol C Tables 4.2.6.8 and 6.1.1.4'
P P 0.1023 0.0942 'International Tables Vol C Tables 4.2.6.8 and 6.1.1.4'

loop_
_geom_angle_atom_site_label_1
_geom_angle_atom_site_label_2
_geom_angle_atom_site_label_3
_geom_angle
C1 P1 C18 108.13(5)
C1 P1 C14 99.46(5)
C18 P1 C14 111.52(5)
C1 O1 B1 117.42(9)
C5 N1 C2 114.17(9)
B1 N1 C2 125.34(10)
B1 N1 C5 120.33(9)
C8 N2 C11 117.07(9)
B1 N2 C8 120.68(9)
B1 N2 C11 121.93(10)
N1 C2 H2 106.4
N1 C2 C4 112.51(11)
N1 C2 C3 112.61(10)
C4 C2 H2 106.4
C3 C2 H2 106.4
C3 C2 C4 111.97(11)
C2 C4 H4A 109.5
C2 C4 H4B 109.5
C2 C4 H4C 109.5
H4A C4 H4B 109.5
H4A C4 H4C 109.5
H4B C4 H4C 109.5
C2 C3 H3A 109.5
C2 C3 H3B 109.5
C2 C3 H3C 109.5
H3A C3 H3B 109.5
H3A C3 H3C 109.5
H3B C3 H3C 109.5
N1 C5 H5 106.9
N1 C5 C7 112.13(11)
N1 C5 C6 112.59(11)
C7 C5 H5 106.9
C7 C5 C6 111.00(11)
C6 C5 H5 106.9
C5 C7 H7A 109.5
C5 C7 H7B 109.5
C5 C7 H7C 109.5
H7A C7 H7B 109.5
H7A C7 H7C 109.5
H7B C7 H7C 109.5
C5 C6 H6A 109.5
C5 C6 H6B 109.5
C5 C6 H6C 109.5
H6A C6 H6B 109.5
H6A C6 H6C 109.5
H6B C6 H6C 109.5
N2 C8 H8 106.8
N2 C8 C10 112.44(10)
N2 C8 C9 114.23(10)
C10 C8 H8 106.8
C10 C8 C9 109.31(10)
C9 C8 H8 106.8
C8 C10 H10A 109.5
C8 C10 H10B 109.5
C8 C10 H10C 109.5
H10A C10 H10B 109.5
H10A C10 H10C 109.5
H10B C10 H10C 109.5
C8 C9 H9A 109.5
C8 C9 H9B 109.5
C8 C9 H9C 109.5
H9A C9 H9B 109.5
H9A C9 H9C 109.5
H9B C9 H9C 109.5
N2 C11 H11 106.6
N2 C11 C12 116.09(10)
N2 C11 C13 110.02(10)
C12 C11 H11 106.6
C13 C11 H11 106.6
C13 C11 C12 110.39(11)
C11 C12 H12A 109.5
C11 C12 H12B 109.5
C11 C12 H12C 109.5
H12A C12 H12B 109.5
H12A C12 H12C 109.5
H12B C12 H12C 109.5
C11 C13 H13A 109.5
C11 C13 H13B 109.5
C11 C13 H13C 109.5
H13A C13 H13B 109.5
H13A C13 H13C 109.5
H13B C13 H13C 109.5
O1 C1 P1 118.16(8)
O2 C1 P1 120.32(9)
O2 C1 O1 121.25(10)
C21 C18 P1 116.50(9)
C21 C18 C20 109.97(11)
C21 C18 C19 109.84(11)
C20 C18 P1 106.46(9)
C19 C18 P1 107.34(8)
C19 C18 C20 106.20(10)
C18 C21 H21A 109.5
C18 C21 H21B 109.5
C18 C21 H21C 109.5
H21A C21 H21B 109.5
H21A C21 H21C 109.5
H21B C21 H21C 109.5
C18 C20 H20A 109.5
C18 C20 H20B 109.5
C18 C20 H20C 109.5
H20A C20 H20B 109.5
H20A C20 H20C 109.5
H20B C20 H20C 109.5
C18 C19 H19A 109.5
C18 C19 H19B 109.5
C18 C19 H19C 109.5
H19A C19 H19B 109.5
H19A C19 H19C 109.5
H19B C19 H19C 109.5
C17 C14 P1 105.70(8)
C16 C14 P1 115.95(8)
C16 C14 C17 109.45(10)
C16 C14 C15 108.85(10)
C15 C14 P1 109.26(8)
C15 C14 C17 107.29(10)
C14 C17 H17A 109.5
C14 C17 H17B 109.5
C14 C17 H17C 109.5
H17A C17 H17B 109.5
H17A C17 H17C 109.5
H17B C17 H17C 109.5
C14 C16 H16A 109.5
C14 C16 H16B 109.5
C14 C16 H16C 109.5
H16A C16 H16B 109.5
H16A C16 H16C 109.5
H16B C16 H16C 109.5
C14 C15 H15A 109.5
C14 C15 H15B 109.5
C14 C15 H15C 109.5
H15A C15 H15B 109.5
H15A C15 H15C 109.5
H15B C15 H15C 109.5
N1 B1 O1 116.57(10)
N1 B1 N2 124.96(10)
N2 B1 O1 118.24(10)

loop_
_geom_bond_atom_site_label_1
_geom_bond_atom_site_label_2
_geom_bond_distance
P1 C1 1.8631(12)
P1 C18 1.8898(12)
P1 C14 1.8943(12)
O1 C1 1.3443(14)
O1 B1 1.4592(14)
O2 C1 1.2150(14)
N1 C2 1.4852(14)
N1 C5 1.4787(14)
N1 B1 1.4077(15)
N2 C8 1.4723(15)
N2 C11 1.4724(15)
N2 B1 1.4383(15)
C2 H2 1.0000
C2 C4 1.5270(19)
C2 C3 1.5226(19)
C4 H4A 0.9800
C4 H4B 0.9800
C4 H4C 0.9800
C3 H3A 0.9800
C3 H3B 0.9800
C3 H3C 0.9800
C5 H5 1.0000
C5 C7 1.5292(19)
C5 C6 1.531(2)
C7 H7A 0.9800
C7 H7B 0.9800
C7 H7C 0.9800
C6 H6A 0.9800
C6 H6B 0.9800
C6 H6C 0.9800
C8 H8 1.0000
C8 C10 1.5314(17)
C8 C9 1.5351(17)
C10 H10A 0.9800
C10 H10B 0.9800
C10 H10C 0.9800
C9 H9A 0.9800
C9 H9B 0.9800
C9 H9C 0.9800
C11 H11 1.0000
C11 C12 1.5345(18)
C11 C13 1.5233(19)
C12 H12A 0.9800
C12 H12B 0.9800
C12 H12C 0.9800
C13 H13A 0.9800
C13 H13B 0.9800
C13 H13C 0.9800
C18 C21 1.5294(17)
C18 C20 1.5401(17)
C18 C19 1.5376(17)
C21 H21A 0.9800
C21 H21B 0.9800
C21 H21C 0.9800
C20 H20A 0.9800
C20 H20B 0.9800
C20 H20C 0.9800
C19 H19A 0.9800
C19 H19B 0.9800
C19 H19C 0.9800
C14 C17 1.5387(17)
C14 C16 1.5321(16)
C14 C15 1.5373(16)
C17 H17A 0.9800
C17 H17B 0.9800
C17 H17C 0.9800
C16 H16A 0.9800
C16 H16B 0.9800
C16 H16C 0.9800
C15 H15A 0.9800
C15 H15B 0.9800
C15 H15C 0.9800

loop_
_geom_torsion_atom_site_label_1
_geom_torsion_atom_site_label_2
_geom_torsion_atom_site_label_3
_geom_torsion_atom_site_label_4
_geom_torsion
C2 N1 C5 C7 59.40(14)
C2 N1 C5 C6 -66.63(13)
C2 N1 B1 O1 -14.60(17)
C2 N1 B1 N2 171.00(11)
C5 N1 C2 C4 -106.63(12)
C5 N1 C2 C3 125.69(12)
C5 N1 B1 O1 160.71(10)
C5 N1 B1 N2 -13.69(18)
C8 N2 C11 C12 -95.99(13)
C8 N2 C11 C13 137.76(11)
C8 N2 B1 O1 131.13(11)
C8 N2 B1 N1 -54.55(17)
C11 N2 C8 C10 65.32(13)
C11 N2 C8 C9 -60.00(13)
C11 N2 B1 O1 -42.05(16)
C11 N2 B1 N1 132.26(13)
C1 P1 C18 C21 64.32(11)
C1 P1 C18 C20 -172.64(8)
C1 P1 C18 C19 -59.25(9)
C1 P1 C14 C17 78.10(8)
C1 P1 C14 C16 -43.32(10)
C1 P1 C14 C15 -166.73(8)
C1 O1 B1 N1 116.21(12)
C1 O1 B1 N2 -69.00(14)
C18 P1 C1 O1 27.40(10)
C18 P1 C1 O2 -158.45(9)
C18 P1 C14 C17 -168.02(8)
C18 P1 C14 C16 70.56(10)
C18 P1 C14 C15 -52.85(10)
C14 P1 C1 O1 143.87(8)
C14 P1 C1 O2 -41.97(10)
C14 P1 C18 C21 -44.04(11)
C14 P1 C18 C20 79.00(9)
C14 P1 C18 C19 -167.61(8)
B1 O1 C1 P1 160.17(8)
B1 O1 C1 O2 -13.93(15)
B1 N1 C2 C4 68.92(15)
B1 N1 C2 C3 -58.76(17)
B1 N1 C5 C7 -116.40(12)
B1 N1 C5 C6 117.57(12)
B1 N2 C8 C10 -108.19(12)
B1 N2 C8 C9 126.49(11)
B1 N2 C11 C12 77.43(14)
B1 N2 C11 C13 -48.82(15)
